data_4503973
loop_
_publ_author_name
'Liang, Kai'
'Zheng, He-Gen'
'Song, Ying-Lin'
'Li, Yi-Zhi'
'Xin, Xin-Quan'

_publ_section_title
;
 Novel Cluster Coordination Polymers Based on Tetranuclear Nest-Shaped
 [WOS3Cu3] Heterothiometallitic Secondary Building Units and
 4,4'-Bipyridine Ligand
;
_journal_issue 2
_journal_name_full 'Crystal Growth &amp; Design'
_journal_page_first 373
_journal_page_last 376
_journal_paper_doi 10.1021/cg0606038
_journal_volume 7
_journal_year 2007
_chemical_formula_moiety 'C15 H12 Br2 Cu3 N3 O S3 W, C16 H36 N'
_chemical_formula_sum 'C31 H48 Br2 Cu3 N4 O S3 W'
_chemical_formula_weight 1123.20
_chemical_name_systematic
; 
 ? 
;
_space_group_IT_number 2
_symmetry_cell_setting triclinic
_symmetry_space_group_name_Hall '-P 1'
_symmetry_space_group_name_H-M 'P -1'
_atom_sites_solution_hydrogens geom
_atom_sites_solution_primary direct
_atom_sites_solution_secondary difmap
_audit_creation_method SHELXL-97
_cell_angle_alpha 97.650(10)
_cell_angle_beta 101.500(10)
_cell_angle_gamma 108.650(10)
_cell_formula_units_Z 2
_cell_length_a 9.8430(10)
_cell_length_b 12.9740(10)
_cell_length_c 17.362(2)
_cell_measurement_temperature 293(2)
_cell_volume 2011.8(4)
_computing_cell_refinement 'Bruker SMART'
_computing_data_collection 'Bruker SMART'
_computing_data_reduction 'Bruker SAINT'
_computing_molecular_graphics 'Bruker SHELXTL'
_computing_publication_material 'Bruker SHELXTL'
_computing_structure_refinement 'Bruker SHELXTL'
_computing_structure_solution 'Bruker SHELXTL'
_diffrn_ambient_temperature 293(2)
_diffrn_measured_fraction_theta_full 0.975
_diffrn_measured_fraction_theta_max 0.975
_diffrn_measurement_device_type 'CCD area detector'
_diffrn_measurement_method 'phi and omega scans'
_diffrn_radiation_monochromator graphite
_diffrn_radiation_source 'fine-focus sealed tube'
_diffrn_radiation_type MoK\a
_diffrn_radiation_wavelength 0.71073
_diffrn_reflns_av_R_equivalents 0.0431
_diffrn_reflns_av_sigmaI/netI 0.0627
_diffrn_reflns_limit_h_max 10
_diffrn_reflns_limit_h_min -12
_diffrn_reflns_limit_k_max 16
_diffrn_reflns_limit_k_min -11
_diffrn_reflns_limit_l_max 20
_diffrn_reflns_limit_l_min -21
_diffrn_reflns_number 10936
_diffrn_reflns_theta_full 26.00
_diffrn_reflns_theta_max 26.00
_diffrn_reflns_theta_min 2.26
_exptl_absorpt_coefficient_mu 6.585
_exptl_absorpt_correction_T_max 0.268
_exptl_absorpt_correction_T_min 0.224
_exptl_absorpt_correction_type empirical
_exptl_absorpt_process_details 'SADABS, Bruker(2000)'
_exptl_crystal_colour red
_exptl_crystal_density_diffrn 1.854
_exptl_crystal_density_method 'not measured'
_exptl_crystal_description block
_exptl_crystal_F_000 1098
_exptl_crystal_size_max 0.3
_exptl_crystal_size_mid 0.2
_exptl_crystal_size_min 0.2
_refine_diff_density_max 0.984
_refine_diff_density_min -0.594
_refine_diff_density_rms 0.095
_refine_ls_extinction_method none
_refine_ls_goodness_of_fit_ref 0.949
_refine_ls_hydrogen_treatment mixed
_refine_ls_matrix_type full
_refine_ls_number_parameters 454
_refine_ls_number_reflns 7714
_refine_ls_number_restraints 0
_refine_ls_restrained_S_all 0.949
_refine_ls_R_factor_all 0.0548
_refine_ls_R_factor_gt 0.0348
_refine_ls_shift/su_max 0.000
_refine_ls_shift/su_mean 0.000
_refine_ls_structure_factor_coef Fsqd
_refine_ls_weighting_details 'calc w=1/[\s^2^(Fo^2^)+(0.0246P)^2^+0.0000P] where P=(Fo^2^+2Fc^2^)/3'
_refine_ls_weighting_scheme calc
_refine_ls_wR_factor_gt 0.0638
_refine_ls_wR_factor_ref 0.0674
_reflns_number_gt 5875
_reflns_number_total 7714
_reflns_threshold_expression >2sigma(I)
_cod_data_source_file cg0606038si20060911_034912.cif
_cod_data_source_block 21028am
_cod_depositor_comments
;
The following automatic conversions were performed:

'_symmetry_cell_setting' value 'Triclinic' changed to 'triclinic'
according to /home/saulius/struct/CIF-dictionaries/cif_core.dic
dictionary named 'cif_core.dic' version 2.4.1 from 2010-06-29.

Automatic conversion script
Id: cif_fix_values 1715 2011-07-08 13:25:40Z adriana 
;
_cod_database_code 4503973

loop_
_symmetry_equiv_pos_as_xyz
'x, y, z'
'-x, -y, -z'

loop_
_atom_site_label
_atom_site_type_symbol
_atom_site_fract_x
_atom_site_fract_y
_atom_site_fract_z
_atom_site_U_iso_or_equiv
_atom_site_adp_type
_atom_site_occupancy
_atom_site_symmetry_multiplicity
_atom_site_calc_flag
_atom_site_refinement_flags
W1 W 0.75977(2) 0.718480(17) 0.699040(10) 0.03911(7) Uani 1 1 d .
Br1 Br 0.99688(7) 0.64173(6) 0.93951(4) 0.07666(19) Uani 1 1 d .
Br2 Br 1.07681(8) 1.10878(6) 0.72683(4) 0.0797(2) Uani 1 1 d .
C1 C 0.7111(6) 0.1911(4) 0.6452(3) 0.0569(14) Uani 1 1 d .
H1A H 0.7867 0.1699 0.6769 0.068(18) Uiso 1 1 d R
H1B H 0.6164 0.1321 0.6377 0.068(17) Uiso 1 1 d R
C2 C 0.7412(7) 0.1978(5) 0.5633(3) 0.0601(15) Uani 1 1 d .
H2A H 0.6652 0.2164 0.5295 0.072(18) Uiso 1 1 d R
H2B H 0.8367 0.2549 0.5690 0.072(18) Uiso 1 1 d R
C3 C 0.7404(7) 0.0856(5) 0.5263(3) 0.0611(15) Uani 1 1 d .
H3A H 0.6506 0.0279 0.5286 0.073(18) Uiso 1 1 d R
H3B H 0.8247 0.0721 0.5568 0.073(19) Uiso 1 1 d R
C4 C 0.7479(7) 0.0805(6) 0.4397(3) 0.0717(17) Uani 1 1 d .
H4A H 0.7468 0.0085 0.4171 0.11(3) Uiso 1 1 d R
H4B H 0.8377 0.1367 0.4376 0.11(2) Uiso 1 1 d R
H4C H 0.6640 0.0932 0.4095 0.11(3) Uiso 1 1 d R
C5 C 0.5970(6) 0.3398(5) 0.6455(3) 0.0597(15) Uani 1 1 d .
H5A H 0.5975 0.4068 0.6781 0.072(18) Uiso 1 1 d R
H5B H 0.6302 0.3599 0.5988 0.072(17) Uiso 1 1 d R
C6 C 0.4412(6) 0.2582(5) 0.6178(3) 0.0592(15) Uani 1 1 d .
H6A H 0.4087 0.2353 0.6641 0.071(17) Uiso 1 1 d R
H6B H 0.4389 0.1926 0.5827 0.071(18) Uiso 1 1 d R
C7 C 0.3344(6) 0.3060(5) 0.5734(3) 0.0696(17) Uani 1 1 d .
H7A H 0.3378 0.3708 0.6098 0.08(2) Uiso 1 1 d R
H7B H 0.3719 0.3320 0.5292 0.084(19) Uiso 1 1 d R
C8 C 0.1797(6) 0.2352(6) 0.5409(4) 0.0737(18) Uani 1 1 d .
H8A H 0.1264 0.2757 0.5135 0.11(3) Uiso 1 1 d R
H8B H 0.1377 0.2122 0.5839 0.11(2) Uiso 1 1 d R
H8C H 0.1728 0.1707 0.5037 0.11(3) Uiso 1 1 d R
C9 C 0.6643(6) 0.2704(4) 0.7719(3) 0.0568(14) Uani 1 1 d .
H9A H 0.5715 0.2073 0.7564 0.068(17) Uiso 1 1 d R
H9B H 0.7392 0.2465 0.8014 0.068(18) Uiso 1 1 d R
C10 C 0.6462(7) 0.3624(5) 0.8295(3) 0.0630(15) Uani 1 1 d .
H10A H 0.7357 0.4281 0.8435 0.076(18) Uiso 1 1 d R
H10B H 0.5643 0.3821 0.8032 0.076(19) Uiso 1 1 d R
C11 C 0.6180(7) 0.3250(5) 0.9023(3) 0.0683(17) Uani 1 1 d .
H11A H 0.7003 0.3053 0.9281 0.08(2) Uiso 1 1 d R
H11B H 0.5294 0.2586 0.8876 0.08(2) Uiso 1 1 d R
C12 C 0.5984(8) 0.4101(6) 0.9602(4) 0.0737(18) Uani 1 1 d .
H12A H 0.5807 0.3814 1.0069 0.11(2) Uiso 1 1 d R
H12B H 0.5154 0.4286 0.9356 0.11(3) Uiso 1 1 d R
H12C H 0.6865 0.4757 0.9758 0.11(3) Uiso 1 1 d R
C13 C 0.8547(6) 0.3972(5) 0.7128(3) 0.0597(15) Uani 1 1 d .
H13A H 0.8434 0.4631 0.7400 0.072(18) Uiso 1 1 d R
H13B H 0.8792 0.4116 0.6629 0.072(17) Uiso 1 1 d R
C14 C 0.9831(6) 0.3738(5) 0.7668(4) 0.0666(16) Uani 1 1 d .
H14A H 0.9704 0.3762 0.8209 0.080(19) Uiso 1 1 d R
H14B H 0.9812 0.3001 0.7458 0.08(2) Uiso 1 1 d R
C15 C 1.1327(6) 0.4612(5) 0.7689(4) 0.0723(17) Uani 1 1 d .
H15A H 1.1447 0.4587 0.7146 0.09(2) Uiso 1 1 d R
H15B H 1.1339 0.5348 0.7897 0.09(2) Uiso 1 1 d R
C16 C 1.2558(7) 0.4416(6) 0.8191(4) 0.0767(18) Uani 1 1 d .
H16A H 1.3478 0.4969 0.8189 0.12(3) Uiso 1 1 d R
H16B H 1.2551 0.3690 0.7984 0.12(3) Uiso 1 1 d R
H16C H 1.2454 0.4460 0.8732 0.12(3) Uiso 1 1 d R
C17 C 0.8297(5) 0.9485(5) 0.9278(3) 0.0515(13) Uani 1 1 d .
H17A H 0.8603 0.9749 0.8846 0.062(16) Uiso 1 1 d R
C18 C 0.7742(5) 1.0131(5) 0.9747(3) 0.0523(14) Uani 1 1 d .
H18A H 0.7648 1.0780 0.9613 0.063(17) Uiso 1 1 d R
C19 C 0.7345(5) 0.9792(5) 1.0397(3) 0.0467(13) Uani 1 1 d .
C20 C 0.7569(6) 0.8850(5) 1.0557(3) 0.0615(15) Uani 1 1 d .
H20A H 0.7347 0.8617 1.1016 0.074(18) Uiso 1 1 d R
C21 C 0.8113(6) 0.8211(5) 1.0072(3) 0.0595(15) Uani 1 1 d .
H21A H 0.8258 0.7578 1.0208 0.071(19) Uiso 1 1 d R
C22 C 0.4410(6) 0.9406(5) 0.7993(3) 0.0596(15) Uani 1 1 d .
H22A H 0.4736 0.9697 0.7573 0.071(18) Uiso 1 1 d R
C23 C 0.3777(6) 1.0004(5) 0.8443(3) 0.0552(14) Uani 1 1 d .
H23A H 0.3673 1.0654 0.8317 0.066(18) Uiso 1 1 d R
C24 C 0.3304(5) 0.9601(4) 0.9086(3) 0.0472(13) Uani 1 1 d .
C25 C 0.3419(6) 0.8611(5) 0.9192(3) 0.0517(13) Uani 1 1 d .
H25A H 0.3060 0.8292 0.9594 0.062(16) Uiso 1 1 d R
C26 C 0.4057(6) 0.8067(5) 0.8716(3) 0.0518(14) Uani 1 1 d .
H26A H 0.4129 0.7397 0.8816 0.062(17) Uiso 1 1 d R
C27 C 0.2026(5) 0.6726(4) 0.6521(3) 0.0522(14) Uani 1 1 d .
H27A H 0.1993 0.7216 0.6954 0.063(16) Uiso 1 1 d R
C28 C 0.0700(6) 0.6067(4) 0.5969(3) 0.0512(13) Uani 1 1 d .
H28A H -0.0191 0.6109 0.6046 0.062(16) Uiso 1 1 d R
C29 C 0.0698(5) 0.5346(4) 0.5304(3) 0.0454(12) Uani 1 1 d .
C30 C 0.2047(5) 0.5323(4) 0.5262(3) 0.0476(13) Uani 1 1 d .
H30A H 0.2117 0.4851 0.4830 0.057(15) Uiso 1 1 d R
C31 C 0.3288(6) 0.5966(4) 0.5829(3) 0.0526(14) Uani 1 1 d .
H31A H 0.4181 0.5900 0.5777 0.063(16) Uiso 1 1 d R
Cu1 Cu 0.53154(6) 0.76241(5) 0.73550(3) 0.04599(16) Uani 1 1 d .
Cu2 Cu 0.87757(7) 0.73523(5) 0.85708(3) 0.04929(17) Uani 1 1 d .
Cu3 Cu 0.92125(7) 0.93178(6) 0.71867(4) 0.05488(18) Uani 1 1 d .
N1 N 0.4588(4) 0.8475(4) 0.8103(2) 0.0483(11) Uani 1 1 d .
N2 N 0.3325(4) 0.6699(3) 0.6468(2) 0.0402(10) Uani 1 1 d .
N3 N 0.8426(4) 0.8543(4) 0.9394(2) 0.0468(10) Uani 1 1 d .
N4 N 0.7075(5) 0.2980(4) 0.6940(3) 0.0659(13) Uani 1 1 d .
O1 O 0.7400(3) 0.6144(3) 0.61977(18) 0.0510(9) Uani 1 1 d .
S1 S 0.63101(13) 0.64011(11) 0.78262(7) 0.0451(3) Uani 1 1 d .
S2 S 1.00029(13) 0.80181(11) 0.76532(7) 0.0440(3) Uani 1 1 d .
S3 S 0.67760(14) 0.85184(12) 0.65851(7) 0.0502(3) Uani 1 1 d .

loop_
_atom_site_aniso_label
_atom_site_aniso_U_11
_atom_site_aniso_U_22
_atom_site_aniso_U_33
_atom_site_aniso_U_23
_atom_site_aniso_U_13
_atom_site_aniso_U_12
W1 0.02960(11) 0.04920(13) 0.03220(10) -0.00720(8) 0.00740(7) 0.01230(9)
Br1 0.0683(4) 0.0830(5) 0.0827(4) 0.0230(4) 0.0094(3) 0.0362(4)
Br2 0.0719(4) 0.0756(5) 0.0870(4) 0.0224(4) 0.0097(3) 0.0248(4)
C1 0.049(3) 0.058(4) 0.060(3) 0.000(3) 0.021(3) 0.015(3)
C2 0.058(4) 0.070(4) 0.057(3) 0.013(3) 0.020(3) 0.026(3)
C3 0.059(4) 0.062(4) 0.057(3) 0.008(3) 0.017(3) 0.015(3)
C4 0.071(5) 0.079(5) 0.061(4) 0.004(3) 0.020(3) 0.024(4)
C5 0.056(4) 0.061(4) 0.063(3) 0.011(3) 0.022(3) 0.019(3)
C6 0.055(4) 0.069(4) 0.059(3) 0.014(3) 0.020(3) 0.026(3)
C7 0.058(4) 0.093(5) 0.059(4) 0.011(4) 0.019(3) 0.028(4)
C8 0.059(4) 0.095(5) 0.056(3) 0.009(4) 0.014(3) 0.016(4)
C9 0.051(4) 0.058(4) 0.055(3) 0.004(3) 0.017(3) 0.012(3)
C10 0.053(4) 0.068(4) 0.068(4) 0.007(3) 0.023(3) 0.020(3)
C11 0.066(4) 0.074(5) 0.061(4) 0.007(3) 0.024(3) 0.018(4)
C12 0.081(5) 0.082(5) 0.059(4) 0.009(4) 0.024(3) 0.029(4)
C13 0.045(3) 0.056(4) 0.068(4) 0.002(3) 0.018(3) 0.007(3)
C14 0.052(4) 0.065(4) 0.076(4) 0.006(3) 0.017(3) 0.015(3)
C15 0.060(4) 0.075(5) 0.075(4) 0.009(4) 0.020(3) 0.016(3)
C16 0.055(4) 0.083(5) 0.076(5) 0.006(4) 0.013(3) 0.010(4)
C17 0.046(3) 0.065(4) 0.046(3) 0.005(3) 0.020(2) 0.021(3)
C18 0.051(3) 0.053(4) 0.051(3) 0.004(3) 0.018(3) 0.016(3)
C19 0.037(3) 0.060(4) 0.041(3) 0.004(3) 0.012(2) 0.016(3)
C20 0.068(4) 0.081(5) 0.047(3) 0.007(3) 0.029(3) 0.036(3)
C21 0.065(4) 0.071(4) 0.051(3) 0.009(3) 0.025(3) 0.031(3)
C22 0.069(4) 0.058(4) 0.056(3) 0.000(3) 0.033(3) 0.023(3)
C23 0.052(3) 0.059(4) 0.056(3) 0.000(3) 0.023(3) 0.021(3)
C24 0.036(3) 0.058(4) 0.037(3) -0.007(2) 0.010(2) 0.009(3)
C25 0.049(3) 0.062(4) 0.051(3) 0.011(3) 0.020(3) 0.025(3)
C26 0.054(3) 0.056(4) 0.044(3) -0.001(3) 0.020(2) 0.018(3)
C27 0.038(3) 0.067(4) 0.045(3) -0.006(3) 0.011(2) 0.017(3)
C28 0.039(3) 0.062(4) 0.047(3) -0.006(3) 0.009(2) 0.019(3)
C29 0.033(3) 0.059(4) 0.043(3) 0.005(2) 0.013(2) 0.015(2)
C30 0.036(3) 0.056(3) 0.042(3) -0.005(2) 0.010(2) 0.011(2)
C31 0.038(3) 0.069(4) 0.048(3) -0.004(3) 0.014(2) 0.020(3)
Cu1 0.0324(3) 0.0571(4) 0.0407(3) -0.0087(3) 0.0067(2) 0.0149(3)
Cu2 0.0417(4) 0.0605(4) 0.0398(3) -0.0033(3) 0.0083(3) 0.0173(3)
Cu3 0.0494(4) 0.0565(4) 0.0518(4) 0.0051(3) 0.0146(3) 0.0113(3)
N1 0.035(2) 0.048(3) 0.047(2) -0.019(2) 0.0084(18) 0.008(2)
N2 0.028(2) 0.061(3) 0.037(2) 0.0022(19) 0.0007(16) 0.031(2)
N3 0.045(3) 0.052(3) 0.041(2) -0.008(2) 0.0128(19) 0.020(2)
N4 0.054(3) 0.069(3) 0.073(3) 0.013(3) 0.029(2) 0.013(3)
O1 0.0372(19) 0.056(2) 0.0538(19) -0.0076(17) 0.0128(15) 0.0156(17)
S1 0.0324(7) 0.0487(8) 0.0468(7) 0.0021(6) 0.0102(5) 0.0077(6)
S2 0.0299(6) 0.0525(8) 0.0466(7) -0.0011(6) 0.0104(5) 0.0149(6)
S3 0.0413(7) 0.0645(9) 0.0448(7) 0.0068(6) 0.0141(6) 0.0188(7)

loop_
_atom_type_symbol
_atom_type_description
_atom_type_scat_dispersion_real
_atom_type_scat_dispersion_imag
_atom_type_scat_source
C C 0.0033 0.0016 'International Tables Vol C Tables 4.2.6.8 and 6.1.1.4'
H H 0.0000 0.0000 'International Tables Vol C Tables 4.2.6.8 and 6.1.1.4'
N N 0.0061 0.0033 'International Tables Vol C Tables 4.2.6.8 and 6.1.1.4'
O O 0.0106 0.0060 'International Tables Vol C Tables 4.2.6.8 and 6.1.1.4'
Br Br -0.2901 2.4595 'International Tables Vol C Tables 4.2.6.8 and 6.1.1.4'
S S 0.1246 0.1234 'International Tables Vol C Tables 4.2.6.8 and 6.1.1.4'
Cu Cu 0.3201 1.2651 'International Tables Vol C Tables 4.2.6.8 and 6.1.1.4'
W W -0.8490 6.8722 'International Tables Vol C Tables 4.2.6.8 and 6.1.1.4'

loop_
_geom_angle_atom_site_label_1
_geom_angle_atom_site_label_2
_geom_angle_atom_site_label_3
_geom_angle
_geom_angle_site_symmetry_3
O1 W1 S2 109.82(11) .
O1 W1 S1 108.08(12) .
S2 W1 S1 109.32(4) .
O1 W1 S3 112.70(11) .
S2 W1 S3 107.50(5) .
S1 W1 S3 109.39(5) .
O1 W1 Cu3 125.20(11) .
S2 W1 Cu3 53.92(4) .
S1 W1 Cu3 126.70(4) .
S3 W1 Cu3 53.66(4) .
O1 W1 Cu1 123.16(10) .
S2 W1 Cu1 126.99(3) .
S1 W1 Cu1 54.44(4) .
S3 W1 Cu1 55.13(4) .
Cu3 W1 Cu1 93.15(2) .
O1 W1 Cu2 127.12(11) .
S2 W1 Cu2 53.90(4) .
S1 W1 Cu2 55.53(3) .
S3 W1 Cu2 120.18(4) .
Cu3 W1 Cu2 87.81(2) .
Cu1 W1 Cu2 89.55(2) .
C2 C1 N4 116.2(5) .
C2 C1 H1A 108.2 .
N4 C1 H1A 108.2 .
C2 C1 H1B 108.2 .
N4 C1 H1B 108.2 .
H1A C1 H1B 107.4 .
C3 C2 C1 107.6(5) .
C3 C2 H2A 110.2 .
C1 C2 H2A 110.1 .
C3 C2 H2B 110.3 .
C1 C2 H2B 110.1 .
H2A C2 H2B 108.5 .
C2 C3 C4 110.7(5) .
C2 C3 H3A 109.5 .
C4 C3 H3A 109.6 .
C2 C3 H3B 109.5 .
C4 C3 H3B 109.5 .
H3A C3 H3B 108.0 .
C3 C4 H4A 109.5 .
C3 C4 H4B 109.5 .
H4A C4 H4B 109.5 .
C3 C4 H4C 109.4 .
H4A C4 H4C 109.5 .
H4B C4 H4C 109.4 .
C6 C5 N4 114.7(5) .
C6 C5 H5A 108.6 .
N4 C5 H5A 108.6 .
C6 C5 H5B 108.6 .
N4 C5 H5B 108.5 .
H5A C5 H5B 107.6 .
C5 C6 C7 112.5(5) .
C5 C6 H6A 109.1 .
C7 C6 H6A 109.1 .
C5 C6 H6B 109.1 .
C7 C6 H6B 109.2 .
H6A C6 H6B 107.8 .
C8 C7 C6 118.7(6) .
C8 C7 H7A 107.6 .
C6 C7 H7A 107.7 .
C8 C7 H7B 107.6 .
C6 C7 H7B 107.7 .
H7A C7 H7B 107.1 .
C7 C8 H8A 109.5 .
C7 C8 H8B 109.5 .
H8A C8 H8B 109.5 .
C7 C8 H8C 109.4 .
H8A C8 H8C 109.5 .
H8B C8 H8C 109.4 .
C10 C9 N4 117.9(5) .
C10 C9 H9A 107.9 .
N4 C9 H9A 107.8 .
C10 C9 H9B 107.9 .
N4 C9 H9B 107.7 .
H9A C9 H9B 107.1 .
C11 C10 C9 110.3(5) .
C11 C10 H10A 109.6 .
C9 C10 H10A 109.5 .
C11 C10 H10B 109.6 .
C9 C10 H10B 109.6 .
H10A C10 H10B 108.1 .
C10 C11 C12 112.9(5) .
C10 C11 H11A 109.0 .
C12 C11 H11A 109.0 .
C10 C11 H11B 109.0 .
C12 C11 H11B 109.0 .
H11A C11 H11B 107.8 .
C11 C12 H12A 109.5 .
C11 C12 H12B 109.5 .
H12A C12 H12B 109.5 .
C11 C12 H12C 109.5 .
H12A C12 H12C 109.4 .
H12B C12 H12C 109.4 .
N4 C13 C14 111.2(5) .
N4 C13 H13A 109.4 .
C14 C13 H13A 109.3 .
N4 C13 H13B 109.4 .
C14 C13 H13B 109.4 .
H13A C13 H13B 108.0 .
C15 C14 C13 109.9(5) .
C15 C14 H14A 109.7 .
C13 C14 H14A 109.7 .
C15 C14 H14B 109.7 .
C13 C14 H14B 109.7 .
H14A C14 H14B 108.1 .
C16 C15 C14 111.3(6) .
C16 C15 H15A 109.3 .
C14 C15 H15A 109.3 .
C16 C15 H15B 109.4 .
C14 C15 H15B 109.4 .
H15A C15 H15B 108.0 .
C15 C16 H16A 109.5 .
C15 C16 H16B 109.5 .
H16A C16 H16B 109.5 .
C15 C16 H16C 109.4 .
H16A C16 H16C 109.5 .
H16B C16 H16C 109.4 .
N3 C17 C18 125.7(5) .
N3 C17 H17A 117.1 .
C18 C17 H17A 117.2 .
C19 C18 C17 118.5(5) .
C19 C18 H18A 120.8 .
C17 C18 H18A 120.7 .
C18 C19 C20 116.3(5) .
C18 C19 C24 122.5(5) 2_677
C20 C19 C24 121.2(5) 2_677
C19 C20 C21 124.0(5) .
C19 C20 H20A 118.1 .
C21 C20 H20A 118.0 .
N3 C21 C20 118.2(6) .
N3 C21 H21A 120.8 .
C20 C21 H21A 121.0 .
N1 C22 C23 126.3(5) .
N1 C22 H22A 116.9 .
C23 C22 H22A 116.8 .
C22 C23 C24 118.2(6) .
C22 C23 H23A 120.8 .
C24 C23 H23A 121.0 .
C25 C24 C23 116.6(5) .
C25 C24 C19 122.2(5) 2_677
C23 C24 C19 121.2(5) 2_677
C24 C25 C26 121.5(5) .
C24 C25 H25A 119.2 .
C26 C25 H25A 119.3 .
N1 C26 C25 122.7(5) .
N1 C26 H26A 118.7 .
C25 C26 H26A 118.6 .
N2 C27 C28 123.8(5) .
N2 C27 H27A 118.1 .
C28 C27 H27A 118.2 .
C29 C28 C27 120.2(5) .
C29 C28 H28A 119.9 .
C27 C28 H28A 119.9 .
C30 C29 C28 115.2(4) .
C30 C29 C29 123.5(6) 2_566
C28 C29 C29 121.3(5) 2_566
C31 C30 C29 121.5(5) .
C31 C30 H30A 119.2 .
C29 C30 H30A 119.2 .
C30 C31 N2 124.4(5) .
C30 C31 H31A 117.8 .
N2 C31 H31A 117.8 .
N1 Cu1 N2 100.83(15) .
N1 Cu1 S1 117.59(14) .
N2 Cu1 S1 107.81(11) .
N1 Cu1 S3 120.20(14) .
N2 Cu1 S3 101.01(11) .
S1 Cu1 S3 107.13(5) .
N1 Cu1 W1 148.12(11) .
N2 Cu1 W1 111.04(10) .
S1 Cu1 W1 53.53(3) .
S3 Cu1 W1 53.78(4) .
N3 Cu2 S2 116.38(13) .
N3 Cu2 S1 98.71(11) .
S2 Cu2 S1 104.77(5) .
N3 Cu2 Br1 104.38(12) .
S2 Cu2 Br1 113.55(4) .
S1 Cu2 Br1 118.65(5) .
N3 Cu2 W1 116.50(12) .
S2 Cu2 W1 52.65(3) .
S1 Cu2 W1 52.21(3) .
Br1 Cu2 W1 138.79(3) .
S3 Cu3 S2 108.14(5) .
S3 Cu3 Br2 128.72(5) .
S2 Cu3 Br2 123.00(4) .
S3 Cu3 W1 54.40(4) .
S2 Cu3 W1 53.83(3) .
Br2 Cu3 W1 173.25(3) .
C22 N1 C26 114.6(4) .
C22 N1 Cu1 122.4(4) .
C26 N1 Cu1 122.5(4) .
C27 N2 C31 114.8(4) .
C27 N2 Cu1 123.3(3) .
C31 N2 Cu1 121.7(3) .
C17 N3 C21 116.9(4) .
C17 N3 Cu2 127.2(3) .
C21 N3 Cu2 115.3(4) .
C5 N4 C13 102.9(4) .
C5 N4 C1 110.9(4) .
C13 N4 C1 113.2(4) .
C5 N4 C9 110.8(4) .
C13 N4 C9 111.5(4) .
C1 N4 C9 107.6(4) .
W1 S1 Cu1 72.03(4) .
W1 S1 Cu2 72.26(4) .
Cu1 S1 Cu2 109.88(6) .
W1 S2 Cu3 72.25(4) .
W1 S2 Cu2 73.45(4) .
Cu3 S2 Cu2 110.17(5) .
Cu3 S3 W1 71.94(4) .
Cu3 S3 Cu1 115.79(6) .
W1 S3 Cu1 71.09(4) .

loop_
_geom_bond_atom_site_label_1
_geom_bond_atom_site_label_2
_geom_bond_distance
_geom_bond_site_symmetry_2
W1 O1 1.728(3) .
W1 S2 2.2457(12) .
W1 S1 2.2467(13) .
W1 S3 2.2661(14) .
W1 Cu3 2.6496(8) .
W1 Cu1 2.6574(6) .
W1 Cu2 2.7078(7) .
Br1 Cu2 2.3669(9) .
Br2 Cu3 2.2839(10) .
C1 C2 1.517(7) .
C1 N4 1.541(6) .
C1 H1A 0.9696 .
C1 H1B 0.9698 .
C2 C3 1.508(7) .
C2 H2A 0.9697 .
C2 H2B 0.9697 .
C3 C4 1.514(7) .
C3 H3A 0.9706 .
C3 H3B 0.9706 .
C4 H4A 0.9596 .
C4 H4B 0.9602 .
C4 H4C 0.9599 .
C5 C6 1.495(7) .
C5 N4 1.523(7) .
C5 H5A 0.9701 .
C5 H5B 0.9694 .
C6 C7 1.518(7) .
C6 H6A 0.9706 .
C6 H6B 0.9697 .
C7 C8 1.451(7) .
C7 H7A 0.9692 .
C7 H7B 0.9701 .
C8 H8A 0.9597 .
C8 H8B 0.9596 .
C8 H8C 0.9614 .
C9 C10 1.532(7) .
C9 N4 1.549(6) .
C9 H9A 0.9706 .
C9 H9B 0.9695 .
C10 C11 1.458(7) .
C10 H10A 0.9700 .
C10 H10B 0.9694 .
C11 C12 1.478(7) .
C11 H11A 0.9698 .
C11 H11B 0.9696 .
C12 H12A 0.9600 .
C12 H12B 0.9597 .
C12 H12C 0.9605 .
C13 N4 1.539(6) .
C13 C14 1.555(7) .
C13 H13A 0.9699 .
C13 H13B 0.9702 .
C14 C15 1.535(7) .
C14 H14A 0.9697 .
C14 H14B 0.9698 .
C15 C16 1.459(7) .
C15 H15A 0.9708 .
C15 H15B 0.9704 .
C16 H16A 0.9598 .
C16 H16B 0.9598 .
C16 H16C 0.9611 .
C17 N3 1.306(6) .
C17 C18 1.397(7) .
C17 H17A 0.9290 .
C18 C19 1.348(7) .
C18 H18A 0.9301 .
C19 C20 1.363(7) .
C19 C24 1.482(6) 2_677
C20 C21 1.400(7) .
C20 H20A 0.9303 .
C21 N3 1.364(6) .
C21 H21A 0.9294 .
C22 N1 1.308(6) .
C22 C23 1.394(7) .
C22 H22A 0.9308 .
C23 C24 1.394(7) .
C23 H23A 0.9300 .
C24 C25 1.358(7) .
C24 C19 1.482(6) 2_677
C25 C26 1.382(7) .
C25 H25A 0.9301 .
C26 N1 1.371(6) .
C26 H26A 0.9303 .
C27 N2 1.311(6) .
C27 C28 1.386(6) .
C27 H27A 0.9306 .
C28 C29 1.385(6) .
C28 H28A 0.9302 .
C29 C30 1.354(6) .
C29 C29 1.479(9) 2_566
C30 C31 1.344(6) .
C30 H30A 0.9315 .
C31 N2 1.348(5) .
C31 H31A 0.9305 .
Cu1 N1 1.978(4) .
Cu1 N2 2.110(4) .
Cu1 S1 2.2727(15) .
Cu1 S3 2.3048(15) .
Cu2 N3 2.120(4) .
Cu2 S2 2.2825(14) .
Cu2 S1 2.3437(14) .
Cu3 S3 2.2450(15) .
Cu3 S2 2.2486(15) .
